data_4348121
loop_
_publ_author_name
'Rhoda, Hannah M.'
'Kayser, Mathew P.'
'Wang, Yefeng'
'Nazarenko, Alexander Y.'
'Belosludov, Rodion V.'
'Kiprof, Paul'
'Blank, David A.'
'Nemykin, Victor N.'

_publ_section_related_literature
; 
? 
;
_publ_section_title
;
 Tuning Up an Electronic Structure of the Subphthalocyanine Derivatives
 toward Electron-Transfer Process in Noncovalent Complexes with
 C<sub>60</sub> and C<sub>70</sub> Fullerenes: Experimental and
 Theoretical Studies.
;
_journal_issue 19
_journal_name_full 'Inorganic chemistry'
_journal_page_first 9549
_journal_page_last 9563
_journal_paper_doi 10.1021/acs.inorgchem.6b00992
_journal_volume 55
_journal_year 2016
_chemical_formula_moiety 'C34 H25 B1 N6 O1'
_chemical_formula_sum 'C34 H25 B N6 O'
_chemical_formula_weight 544.42
_space_group_IT_number 2
_space_group_name_Hall '-P 1'
_space_group_name_H-M_alt 'P -1'
_symmetry_cell_setting triclinic
_symmetry_space_group_name_Hall '-P 1'
_symmetry_space_group_name_H-M 'P -1'
_atom_sites_solution_hydrogens difmap
_atom_sites_solution_primary direct
_audit_creation_date 15-05-01
_audit_creation_method CRYSTALS_ver_14.40
_cell_angle_alpha 79.896(6)
_cell_angle_beta 78.303(6)
_cell_angle_gamma 70.711(5)
_cell_formula_units_Z 2
_cell_length_a 8.5172(9)
_cell_length_b 12.7393(14)
_cell_length_c 13.2237(15)
_cell_measurement_reflns_used 3406
_cell_measurement_temperature 123
_cell_measurement_theta_max 23
_cell_measurement_theta_min 3
_cell_volume 1317.0(3)
_computing_cell_refinement 'USER DEFINED CELL REFINEMENT'
_computing_data_collection 'USER DEFINED DATA COLLECTION'
_computing_data_reduction 'USER DEFINED DATA REDUCTION'
_computing_molecular_graphics 'CAMERON (Watkin et al., 1996)'
_computing_publication_material 'CRYSTALS (Betteridge et al., 2003)'
_computing_structure_refinement 'CRYSTALS (Betteridge et al., 2003)'
_computing_structure_solution 'SHELXS 86 (Sheldrick, 1986)'
_diffrn_ambient_temperature 123
_diffrn_measured_fraction_theta_full 0.990
_diffrn_measured_fraction_theta_max 0.983
_diffrn_measurement_device Serial
_diffrn_measurement_device_type Unknown
_diffrn_measurement_method \w
_diffrn_radiation_monochromator graphite
_diffrn_radiation_type 'Mo K\a'
_diffrn_radiation_wavelength 0.71075
_diffrn_reflns_av_R_equivalents 0.133
_diffrn_reflns_limit_h_max 9
_diffrn_reflns_limit_h_min -9
_diffrn_reflns_limit_k_max 13
_diffrn_reflns_limit_k_min -14
_diffrn_reflns_limit_l_max 14
_diffrn_reflns_limit_l_min -14
_diffrn_reflns_number 7732
_diffrn_reflns_theta_full 20.922
_diffrn_reflns_theta_max 23.247
_diffrn_reflns_theta_min 3.168
_diffrn_standards_decay_% 0.00
_diffrn_standards_interval_time 2
_diffrn_standards_number 7732
_exptl_absorpt_coefficient_mu 0.086
_exptl_absorpt_correction_T_max 1.00
_exptl_absorpt_correction_T_min 0.54
_exptl_absorpt_correction_type multi-scan
_exptl_absorpt_process_details 'DENZO/SCALEPACK (Otwinowski & Minor, 1997)'
_exptl_crystal_colour red
_exptl_crystal_density_diffrn 1.373
_exptl_crystal_density_method 'not measured'
_exptl_crystal_description plate
_exptl_crystal_F_000 568
_exptl_crystal_size_max 0.150
_exptl_crystal_size_mid 0.120
_exptl_crystal_size_min 0.050
_refine_diff_density_max 0.82
_refine_diff_density_min -0.88
_refine_ls_extinction_method None
_refine_ls_goodness_of_fit_ref 1.0084
_refine_ls_hydrogen_treatment constr
_refine_ls_matrix_type full
_refine_ls_number_parameters 379
_refine_ls_number_reflns 3709
_refine_ls_number_restraints 0
_refine_ls_R_factor_all 0.1862
_refine_ls_R_factor_gt 0.0881
_refine_ls_shift/su_max 0.0000849
_refine_ls_shift/su_mean 0.0000103
_refine_ls_structure_factor_coef Fsqd
_refine_ls_weighting_details
;
 Method, part 1, Chebychev polynomial, (Watkin, 1994, Prince, 1982) 
 [weight] = 1.0/[A~0~*T~0~(x)+A~1~*T~1~(x) ... +A~n-1~]*T~n-1~(x)] 
 where A~i~ are the Chebychev coefficients listed below and x= Fcalc/Fmax 
 Method = Robust Weighting (Prince, 1982) 
 W = [weight] * [1-(deltaF/6*sigmaF)^2^]^2^ 
 A~i~ are: 
 49.3 60.3 19.3 
;
_refine_ls_weighting_scheme calc
_refine_ls_wR_factor_all 0.2405
_refine_ls_wR_factor_gt 0.1467
_refine_ls_wR_factor_ref 0.2405
_reflns_limit_h_max 9
_reflns_limit_h_min -9
_reflns_limit_k_max 14
_reflns_limit_k_min -13
_reflns_limit_l_max 14
_reflns_limit_l_min 0
_reflns_number_gt 1654
_reflns_number_total 3727
_reflns_threshold_expression I>2.0\s(I)
_oxford_diffrn_Wilson_B_factor 0.00
_oxford_diffrn_Wilson_scale 0.00
_oxford_refine_ls_r_factor_ref 0.1862
_oxford_refine_ls_scale 0.806(4)
_oxford_reflns_number_all 3709
_oxford_reflns_threshold_expression_ref I>-3.0\s(I)
_oxford_structure_analysis_title '_04-17-15-sample1'
_cod_data_source_file ic6b00992_si_002.cif
_cod_data_source_block 1
_cod_original_sg_symbol_H-M 'P -1 '
_cod_original_formula_sum 'C34 H25 B1 N6 O1'
_cod_database_code 4348121

loop_
_symmetry_equiv_pos_as_xyz
x,y,z
-x,-y,-z

loop_
_atom_site_label
_atom_site_type_symbol
_atom_site_fract_x
_atom_site_fract_y
_atom_site_fract_z
_atom_site_U_iso_or_equiv
_atom_site_occupancy
_atom_site_adp_type
_atom_site_refinement_flags_posn
O1 O 0.4781(7) 0.6236(5) 0.7886(5) 0.0388 1.0000 Uani .
C25 C 0.5522(11) 0.6374(7) 0.8642(7) 0.0370 1.0000 Uani .
C26 C 0.7130(12) 0.6452(8) 0.8449(7) 0.0437 1.0000 Uani .
C27 C 0.7881(12) 0.6541(7) 0.9273(7) 0.0415 1.0000 Uani .
C28 C 0.7077(11) 0.6504(8) 1.0288(7) 0.0397 1.0000 Uani .
C31 C 0.7919(12) 0.6564(8) 1.1190(7) 0.0446 1.0000 Uani .
C32 C 0.9694(11) 0.6630(8) 1.0827(8) 0.0440 1.0000 Uani .
C34 C 0.6867(13) 0.7551(8) 1.1778(7) 0.0501 1.0000 Uani .
C33 C 0.8007(13) 0.5484(9) 1.1929(7) 0.0503 1.0000 Uani .
C29 C 0.5456(12) 0.6441(8) 1.0471(8) 0.0472 1.0000 Uani .
C30 C 0.4670(12) 0.6373(8) 0.9671(7) 0.0426 1.0000 Uani .
B1 B 0.4000(13) 0.7217(9) 0.7179(8) 0.0377 1.0000 Uani .
N3 N 0.3437(8) 0.6862(6) 0.6352(5) 0.0329 1.0000 Uani .
C16 C 0.4371(11) 0.6720(8) 0.5403(7) 0.0389 1.0000 Uani .
N4 N 0.5717(9) 0.7096(6) 0.5067(6) 0.0400 1.0000 Uani .
C17 C 0.5956(10) 0.7765(7) 0.5666(7) 0.0371 1.0000 Uani .
N5 N 0.5053(9) 0.7933(6) 0.6635(6) 0.0382 1.0000 Uani .
C24 C 0.4984(12) 0.8917(8) 0.6947(7) 0.0410 1.0000 Uani .
N6 N 0.3735(10) 0.9426(6) 0.7676(6) 0.0429 1.0000 Uani .
C1 C 0.2452(11) 0.9020(7) 0.7969(6) 0.0322 1.0000 Uani .
N1 N 0.2449(9) 0.8021(6) 0.7685(5) 0.0353 1.0000 Uani .
C8 C 0.0861(11) 0.7989(8) 0.7709(7) 0.0390 1.0000 Uani .
N2 N 0.0545(9) 0.7360(6) 0.7091(6) 0.0367 1.0000 Uani .
C9 C 0.1820(11) 0.6865(7) 0.6391(7) 0.0359 1.0000 Uani .
C10 C 0.1781(12) 0.6495(7) 0.5420(7) 0.0382 1.0000 Uani .
C15 C 0.3410(11) 0.6371(7) 0.4798(7) 0.0348 1.0000 Uani .
C14 C 0.3727(13) 0.6092(8) 0.3803(8) 0.0471 1.0000 Uani .
C13 C 0.2469(13) 0.5900(8) 0.3418(8) 0.0503 1.0000 Uani .
C12 C 0.0899(13) 0.5996(8) 0.4030(8) 0.0484 1.0000 Uani .
C11 C 0.0539(12) 0.6301(8) 0.5017(8) 0.0445 1.0000 Uani .
C7 C -0.0308(12) 0.8940(8) 0.8222(7) 0.0391 1.0000 Uani .
C2 C 0.0700(11) 0.9583(8) 0.8384(7) 0.0410 1.0000 Uani .
C3 C -0.0058(12) 1.0595(8) 0.8789(8) 0.0465 1.0000 Uani .
C4 C -0.1784(13) 1.0939(8) 0.9078(8) 0.0503 1.0000 Uani .
C5 C -0.2777(13) 1.0289(8) 0.8954(8) 0.0519 1.0000 Uani .
C6 C -0.2042(11) 0.9298(9) 0.8509(7) 0.0450 1.0000 Uani .
C23 C 0.6162(11) 0.9360(7) 0.6187(7) 0.0381 1.0000 Uani .
C18 C 0.6783(11) 0.8642(8) 0.5387(7) 0.0374 1.0000 Uani .
C19 C 0.7835(11) 0.8907(8) 0.4485(8) 0.0449 1.0000 Uani .
C20 C 0.8335(12) 0.9842(8) 0.4434(8) 0.0484 1.0000 Uani .
C21 C 0.7728(12) 1.0546(8) 0.5226(8) 0.0484 1.0000 Uani .
C22 C 0.6636(12) 1.0309(8) 0.6107(7) 0.0429 1.0000 Uani .
H31 H 0.7733 0.6451 0.7770 0.0580 1.0000 Uiso R
H41 H 0.8967 0.6629 0.9128 0.0556 1.0000 Uiso R
H71 H 1.0180 0.6648 1.1422 0.0669 1.0000 Uiso R
H72 H 0.9694 0.7291 1.0356 0.0669 1.0000 Uiso R
H73 H 1.0370 0.5978 1.0491 0.0666 1.0000 Uiso R
H81 H 0.7394 0.7556 1.2364 0.0806 1.0000 Uiso R
H82 H 0.6804 0.8231 1.1311 0.0809 1.0000 Uiso R
H83 H 0.5742 0.7497 1.2026 0.0808 1.0000 Uiso R
H91 H 0.8361 0.5566 1.2557 0.0882 1.0000 Uiso R
H92 H 0.6914 0.5353 1.2086 0.0878 1.0000 Uiso R
H93 H 0.8835 0.4868 1.1603 0.0877 1.0000 Uiso R
H101 H 0.4866 0.6442 1.1150 0.0577 1.0000 Uiso R
H111 H 0.3578 0.6320 0.9813 0.0539 1.0000 Uiso R
H271 H 0.4781 0.6029 0.3398 0.0602 1.0000 Uiso R
H281 H 0.2682 0.5685 0.2753 0.0670 1.0000 Uiso R
H291 H 0.0073 0.5866 0.3752 0.0620 1.0000 Uiso R
H301 H -0.0521 0.6368 0.5417 0.0578 1.0000 Uiso R
H331 H 0.0584 1.1036 0.8862 0.0559 1.0000 Uiso R
H341 H -0.2314 1.1605 0.9366 0.0609 1.0000 Uiso R
H351 H -0.3933 1.0533 0.9166 0.0680 1.0000 Uiso R
H361 H -0.2713 0.8883 0.8409 0.0542 1.0000 Uiso R
H391 H 0.8185 0.8460 0.3944 0.0561 1.0000 Uiso R
H401 H 0.9088 1.0007 0.3858 0.0601 1.0000 Uiso R
H411 H 0.8073 1.1185 0.5154 0.0588 1.0000 Uiso R
H421 H 0.6222 1.0774 0.6629 0.0547 1.0000 Uiso R

loop_
_atom_site_aniso_label
_atom_site_aniso_U_11
_atom_site_aniso_U_22
_atom_site_aniso_U_33
_atom_site_aniso_U_23
_atom_site_aniso_U_13
_atom_site_aniso_U_12
O1 0.043(4) 0.035(4) 0.044(4) -0.001(3) -0.013(3) -0.016(3)
C25 0.044(6) 0.031(5) 0.035(5) 0.013(4) -0.008(4) -0.016(4)
C26 0.043(6) 0.052(6) 0.041(6) -0.007(5) -0.002(5) -0.022(5)
C27 0.037(5) 0.037(5) 0.056(6) -0.003(5) -0.014(5) -0.017(4)
C28 0.040(5) 0.040(5) 0.045(6) -0.006(4) -0.010(4) -0.018(4)
C31 0.048(6) 0.047(6) 0.044(6) -0.007(5) -0.010(5) -0.019(5)
C32 0.044(6) 0.038(5) 0.060(6) -0.001(5) -0.022(5) -0.019(5)
C34 0.058(7) 0.053(6) 0.043(6) -0.011(5) -0.012(5) -0.016(5)
C33 0.057(7) 0.062(7) 0.041(6) -0.009(5) -0.007(5) -0.028(5)
C29 0.052(6) 0.052(6) 0.044(6) -0.003(5) -0.012(5) -0.021(5)
C30 0.041(6) 0.041(6) 0.049(6) 0.006(4) -0.017(5) -0.017(5)
B1 0.032(6) 0.050(7) 0.037(6) -0.001(5) -0.004(5) -0.022(5)
N3 0.032(4) 0.035(4) 0.036(4) -0.001(3) -0.007(3) -0.017(3)
C16 0.033(5) 0.040(5) 0.049(6) -0.008(4) -0.009(4) -0.015(4)
N4 0.039(4) 0.041(5) 0.045(5) -0.007(4) -0.011(4) -0.015(4)
C17 0.025(5) 0.040(5) 0.046(6) -0.004(4) -0.008(4) -0.008(4)
N5 0.032(4) 0.047(5) 0.041(5) -0.009(4) -0.012(4) -0.014(4)
C24 0.046(6) 0.051(6) 0.038(5) -0.004(5) -0.024(5) -0.021(5)
N6 0.049(5) 0.040(5) 0.047(5) -0.002(4) -0.012(4) -0.023(4)
C1 0.044(5) 0.030(5) 0.030(5) 0.010(4) -0.013(4) -0.024(4)
N1 0.039(4) 0.040(4) 0.034(4) 0.003(3) -0.007(3) -0.023(4)
C8 0.039(5) 0.046(6) 0.041(5) -0.007(5) -0.010(4) -0.023(5)
N2 0.039(4) 0.032(4) 0.043(5) -0.002(3) -0.008(4) -0.016(4)
C9 0.042(6) 0.030(5) 0.038(5) 0.006(4) -0.005(4) -0.021(4)
C10 0.046(6) 0.031(5) 0.042(5) -0.008(4) -0.013(4) -0.011(4)
C15 0.032(5) 0.031(5) 0.038(5) -0.012(4) -0.004(4) -0.003(4)
C14 0.050(6) 0.045(6) 0.047(6) -0.011(5) -0.008(5) -0.012(5)
C13 0.058(7) 0.052(7) 0.044(6) -0.014(5) -0.010(5) -0.015(5)
C12 0.050(6) 0.052(6) 0.053(7) -0.001(5) -0.021(5) -0.023(5)
C11 0.047(6) 0.044(6) 0.052(6) -0.002(5) -0.015(5) -0.024(5)
C7 0.044(6) 0.042(6) 0.035(5) -0.010(4) -0.006(4) -0.015(5)
C2 0.033(5) 0.055(6) 0.034(5) -0.012(5) -0.008(4) -0.006(5)
C3 0.044(6) 0.048(6) 0.051(6) -0.019(5) -0.020(5) -0.005(5)
C4 0.051(6) 0.043(6) 0.052(6) -0.002(5) -0.014(5) -0.007(5)
C5 0.044(6) 0.050(6) 0.056(7) -0.014(5) -0.014(5) 0.000(5)
C6 0.036(5) 0.065(7) 0.035(5) -0.004(5) -0.010(4) -0.017(5)
C23 0.042(5) 0.035(5) 0.040(5) 0.019(4) -0.018(4) -0.021(4)
C18 0.039(5) 0.047(6) 0.029(5) 0.002(4) -0.012(4) -0.017(4)
C19 0.038(5) 0.052(6) 0.049(6) -0.008(5) -0.012(5) -0.016(5)
C20 0.044(6) 0.047(6) 0.057(7) 0.013(5) -0.021(5) -0.020(5)
C21 0.048(6) 0.035(5) 0.067(7) 0.014(5) -0.030(5) -0.017(5)
C22 0.046(6) 0.048(6) 0.041(6) 0.012(5) -0.026(5) -0.021(5)

loop_
_atom_type_symbol
_atom_type_scat_dispersion_real
_atom_type_scat_dispersion_imag
_atom_type_scat_Cromer_Mann_a1
_atom_type_scat_Cromer_Mann_b1
_atom_type_scat_Cromer_Mann_a2
_atom_type_scat_Cromer_Mann_b2
_atom_type_scat_Cromer_Mann_a3
_atom_type_scat_Cromer_Mann_b3
_atom_type_scat_Cromer_Mann_a4
_atom_type_scat_Cromer_Mann_b4
_atom_type_scat_Cromer_Mann_c
_atom_type_scat_source
C 0.0033 0.0016 2.3100 20.8439 1.0200 10.2075 1.5886 0.5687 0.8650 51.6512 0.2156 'International Tables Vol C 4.2.6.8 and 6.1.1.4'
H 0.0000 0.0000 0.4930 10.5109 0.3229 26.1257 0.1402 3.1424 0.0408 57.7998 0.0030 'International Tables Vol C 4.2.6.8 and 6.1.1.4'
B 0.0013 0.0007 2.0545 23.2185 1.3326 1.0210 1.0979 60.3498 0.7068 0.1403 -0.1932 'International Tables Vol C 4.2.6.8 and 6.1.1.4'
N 0.0061 0.0033 12.2126 0.0057 3.1322 9.8933 2.0125 28.9975 1.1663 0.5826 -11.5290 'International Tables Vol C 4.2.6.8 and 6.1.1.4'
O 0.0106 0.0060 3.0485 13.2771 2.2868 5.7011 1.5463 0.3239 0.8670 32.9089 0.2508 'International Tables Vol C 4.2.6.8 and 6.1.1.4'

loop_
_geom_angle_atom_site_label_1
_geom_angle_atom_site_label_2
_geom_angle_atom_site_label_3
_geom_angle
_geom_angle_publ_flag
C25 O1 B1 119.5(7) yes
O1 C25 C26 122.0(8) yes
O1 C25 C30 119.4(8) yes
C26 C25 C30 118.6(8) yes
C25 C26 C27 119.9(9) yes
C25 C26 H31 120.5 no
C27 C26 H31 119.6 no
C26 C27 C28 121.9(8) yes
C26 C27 H41 119.3 no
C28 C27 H41 118.9 no
C27 C28 C31 121.8(8) yes
C27 C28 C29 117.7(9) yes
C31 C28 C29 120.5(9) yes
C28 C31 C32 112.3(8) yes
C28 C31 C34 110.8(8) yes
C32 C31 C34 110.0(8) yes
C28 C31 C33 106.7(8) yes
C32 C31 C33 108.4(8) yes
C34 C31 C33 108.5(8) yes
C31 C32 H71 109.3 no
C31 C32 H72 111.0 no
H71 C32 H72 108.6 no
C31 C32 H73 109.5 no
H71 C32 H73 108.8 no
H72 C32 H73 109.7 no
C31 C34 H81 109.6 no
C31 C34 H82 108.4 no
H81 C34 H82 109.7 no
C31 C34 H83 109.9 no
H81 C34 H83 109.8 no
H82 C34 H83 109.4 no
C31 C33 H91 107.5 no
C31 C33 H92 110.5 no
H91 C33 H92 110.9 no
C31 C33 H93 108.7 no
H91 C33 H93 109.4 no
H92 C33 H93 109.7 no
C28 C29 C30 121.7(9) yes
C28 C29 H101 119.5 no
C30 C29 H101 118.8 no
C25 C30 C29 120.2(9) yes
C25 C30 H111 119.4 no
C29 C30 H111 120.4 no
O1 B1 N3 110.3(8) yes
O1 B1 N5 117.3(8) yes
N3 B1 N5 105.5(7) yes
O1 B1 N1 114.2(8) yes
N3 B1 N1 104.5(7) yes
N5 B1 N1 103.9(8) yes
B1 N3 C16 122.4(7) yes
B1 N3 C9 123.4(8) yes
C16 N3 C9 113.0(7) yes
N3 C16 N4 122.8(8) yes
N3 C16 C15 106.7(7) yes
N4 C16 C15 128.8(9) yes
C16 N4 C17 116.5(8) yes
N4 C17 N5 122.5(8) yes
N4 C17 C18 130.2(8) yes
N5 C17 C18 105.4(8) yes
C17 N5 B1 121.5(8) yes
C17 N5 C24 113.3(8) yes
B1 N5 C24 124.2(8) yes
N5 C24 N6 122.0(8) yes
N5 C24 C23 106.2(8) yes
N6 C24 C23 130.0(9) yes
C24 N6 C1 116.9(8) yes
N6 C1 N1 123.3(8) yes
N6 C1 C2 129.5(8) yes
N1 C1 C2 105.5(7) yes
C1 N1 B1 122.5(7) yes
C1 N1 C8 112.1(8) yes
B1 N1 C8 124.0(8) yes
N1 C8 N2 121.2(8) yes
N1 C8 C7 107.6(7) yes
N2 C8 C7 128.8(8) yes
C8 N2 C9 117.3(7) yes
N3 C9 N2 123.0(8) yes
N3 C9 C10 106.0(8) yes
N2 C9 C10 129.4(8) yes
C9 C10 C15 107.2(8) yes
C9 C10 C11 133.5(9) yes
C15 C10 C11 119.3(8) yes
C16 C15 C10 105.8(7) yes
C16 C15 C14 133.1(9) yes
C10 C15 C14 120.7(8) yes
C15 C14 C13 119.0(9) yes
C15 C14 H271 120.2 no
C13 C14 H271 120.8 no
C14 C13 C12 120.3(9) yes
C14 C13 H281 119.7 no
C12 C13 H281 120.0 no
C13 C12 C11 121.8(9) yes
C13 C12 H291 118.7 no
C11 C12 H291 119.5 no
C10 C11 C12 118.9(9) yes
C10 C11 H301 120.2 no
C12 C11 H301 120.9 no
C8 C7 C2 105.9(8) yes
C8 C7 C6 133.5(9) yes
C2 C7 C6 120.5(9) yes
C1 C2 C7 107.7(8) yes
C1 C2 C3 131.9(9) yes
C7 C2 C3 120.2(8) yes
C2 C3 C4 118.8(9) yes
C2 C3 H331 120.7 no
C4 C3 H331 120.6 no
C3 C4 C5 121.2(10) yes
C3 C4 H341 120.1 no
C5 C4 H341 118.6 no
C4 C5 C6 120.6(10) yes
C4 C5 H351 119.5 no
C6 C5 H351 119.9 no
C7 C6 C5 118.6(9) yes
C7 C6 H361 121.3 no
C5 C6 H361 120.1 no
C24 C23 C18 107.1(8) yes
C24 C23 C22 132.2(9) yes
C18 C23 C22 120.5(8) yes
C17 C18 C23 107.1(7) yes
C17 C18 C19 131.6(9) yes
C23 C18 C19 120.9(8) yes
C18 C19 C20 117.6(10) yes
C18 C19 H391 120.7 no
C20 C19 H391 121.7 no
C19 C20 C21 121.3(10) yes
C19 C20 H401 118.8 no
C21 C20 H401 119.8 no
C20 C21 C22 121.3(9) yes
C20 C21 H411 118.8 no
C22 C21 H411 119.9 no
C21 C22 C23 118.2(10) yes
C21 C22 H421 121.8 no
C23 C22 H421 120.0 no

loop_
_geom_bond_atom_site_label_1
_geom_bond_atom_site_label_2
_geom_bond_distance
_geom_bond_publ_flag
O1 C25 1.348(10) yes
O1 B1 1.474(12) yes
C25 C26 1.376(12) yes
C25 C30 1.407(13) yes
C26 C27 1.408(12) yes
C26 H31 0.939 no
C27 C28 1.379(13) yes
C27 H41 0.945 no
C28 C31 1.535(12) yes
C28 C29 1.379(13) yes
C31 C32 1.516(12) yes
C31 C34 1.519(13) yes
C31 C33 1.530(13) yes
C32 H71 0.967 no
C32 H72 0.956 no
C32 H73 0.963 no
C34 H81 0.972 no
C34 H82 0.964 no
C34 H83 0.969 no
C33 H91 0.972 no
C33 H92 0.974 no
C33 H93 0.964 no
C29 C30 1.390(13) yes
C29 H101 0.936 no
C30 H111 0.934 no
B1 N3 1.468(12) yes
B1 N5 1.485(12) yes
B1 N1 1.494(13) yes
N3 C16 1.349(11) yes
N3 C9 1.366(11) yes
C16 N4 1.351(11) yes
C16 C15 1.462(12) yes
N4 C17 1.347(11) yes
C17 N5 1.366(11) yes
C17 C18 1.466(12) yes
N5 C24 1.367(11) yes
C24 N6 1.352(12) yes
C24 C23 1.450(12) yes
N6 C1 1.320(11) yes
C1 N1 1.389(11) yes
C1 C2 1.464(12) yes
N1 C8 1.360(11) yes
C8 N2 1.358(11) yes
C8 C7 1.461(13) yes
N2 C9 1.335(11) yes
C9 C10 1.453(12) yes
C10 C15 1.437(12) yes
C10 C11 1.382(12) yes
C15 C14 1.374(12) yes
C14 C13 1.380(13) yes
C14 H271 0.934 no
C13 C12 1.395(14) yes
C13 H281 0.931 no
C12 C11 1.374(13) yes
C12 H291 0.927 no
C11 H301 0.934 no
C7 C2 1.434(12) yes
C7 C6 1.387(12) yes
C2 C3 1.384(13) yes
C3 C4 1.380(13) yes
C3 H331 0.932 no
C4 C5 1.413(14) yes
C4 H341 0.926 no
C5 C6 1.386(13) yes
C5 H351 0.928 no
C6 H361 0.937 no
C23 C18 1.425(13) yes
C23 C22 1.378(12) yes
C18 C19 1.402(12) yes
C19 C20 1.378(13) yes
C19 H391 0.932 no
C20 C21 1.404(14) yes
C20 H401 0.933 no
C21 C22 1.392(13) yes
C21 H411 0.937 no
C22 H421 0.926 no
